data_4331561
loop_
_publ_author_name
'Romerosa, Antonio'
'Campos-Malpartida, Tatiana'
'Lidrissi, Chaker'
'Saoud, Mustapha'
'Serrano-Ruiz, Manuel'
'Peruzzini, Maurizio'
'Garrido-C\'ardenas, Jose Antonio'
'Garc\'ia-Maroto, Federico'

_publ_section_title
;
 Synthesis, Characterization, and DNA Binding of New Water-Soluble
 Cyclopentadienyl Ruthenium(II) Complexes Incorporating Phosphines
;
_journal_issue 3
_journal_name_full 'Inorganic Chemistry'
_journal_page_first 1289
_journal_page_last 1298
_journal_paper_doi 10.1021/ic051053q
_journal_volume 45
_journal_year 2006
_chemical_formula_sum 'C30 H32.5 Cl4 N3 O0.25 P2 Ru'
_chemical_formula_weight 743.90
_chemical_name_systematic
; 
 ? 
;
_space_group_IT_number 29
_symmetry_cell_setting orthorhombic
_symmetry_space_group_name_Hall 'P 2c -2ac'
_symmetry_space_group_name_H-M 'P c a 21'
_atom_sites_solution_hydrogens geom
_atom_sites_solution_primary direct
_atom_sites_solution_secondary difmap
_audit_creation_method SHELXL-97
_cell_angle_alpha 90.00
_cell_angle_beta 90.00
_cell_angle_gamma 90.00
_cell_formula_units_Z 8
_cell_length_a 17.7148(7)
_cell_length_b 17.1794(7)
_cell_length_c 21.1886(9)
_cell_measurement_reflns_used 7069
_cell_measurement_temperature 293(2)
_cell_measurement_theta_max 46.251
_cell_measurement_theta_min 4.515
_cell_volume 6448.3(5)
_computing_cell_refinement 'Bruker APEX'
_computing_data_collection 'Bruker APEX'
_computing_data_reduction 'Bruker SHELXTL'
_computing_molecular_graphics 'Bruker SHELXTL'
_computing_publication_material 'Bruker SHELXTL'
_computing_structure_refinement 'SHELXL-97 (Sheldrick, 1997)'
_computing_structure_solution 'SHELXS-97 (Sheldrick, 1990)'
_diffrn_ambient_temperature 293(2)
_diffrn_measured_fraction_theta_full 0.999
_diffrn_measured_fraction_theta_max 0.999
_diffrn_measurement_device_type 'CCD area detector'
_diffrn_measurement_method 'phi and omega scans'
_diffrn_radiation_monochromator graphite
_diffrn_radiation_source 'fine-focus sealed tube'
_diffrn_radiation_type MoK\a
_diffrn_radiation_wavelength 0.71073
_diffrn_reflns_av_R_equivalents 0.0473
_diffrn_reflns_av_sigmaI/netI 0.0498
_diffrn_reflns_limit_h_max 19
_diffrn_reflns_limit_h_min -19
_diffrn_reflns_limit_k_max 18
_diffrn_reflns_limit_k_min -19
_diffrn_reflns_limit_l_max 19
_diffrn_reflns_limit_l_min -23
_diffrn_reflns_number 28649
_diffrn_reflns_theta_full 23.26
_diffrn_reflns_theta_max 23.26
_diffrn_reflns_theta_min 1.65
_exptl_absorpt_coefficient_mu 0.943
_exptl_absorpt_correction_T_max 0.915
_exptl_absorpt_correction_T_min 0.752
_exptl_absorpt_correction_type empirical
_exptl_crystal_colour orange
_exptl_crystal_density_diffrn 1.533
_exptl_crystal_density_method 'not measured'
_exptl_crystal_description prismatic
_exptl_crystal_F_000 3020
_exptl_crystal_size_max 0.300
_exptl_crystal_size_mid 0.125
_exptl_crystal_size_min 0.094
_refine_diff_density_max 2.771
_refine_diff_density_min -0.834
_refine_diff_density_rms 0.161
_refine_ls_abs_structure_details 'Flack H D (1983), Acta Cryst. A39, 876-881'
_refine_ls_abs_structure_Flack 0.00
_refine_ls_extinction_method none
_refine_ls_goodness_of_fit_ref 1.083
_refine_ls_hydrogen_treatment mixed
_refine_ls_matrix_type full
_refine_ls_number_parameters 731
_refine_ls_number_reflns 8343
_refine_ls_number_restraints 1
_refine_ls_restrained_S_all 1.083
_refine_ls_R_factor_all 0.0666
_refine_ls_R_factor_gt 0.0630
_refine_ls_shift/su_max 0.144
_refine_ls_shift/su_mean 0.005
_refine_ls_structure_factor_coef Fsqd
_refine_ls_weighting_details 'calc w=1/[\s^2^(Fo^2^)+(0.1137P)^2^+6.9052P] where P=(Fo^2^+2Fc^2^)/3'
_refine_ls_weighting_scheme calc
_refine_ls_wR_factor_gt 0.1601
_refine_ls_wR_factor_ref 0.1659
_reflns_number_gt 7889
_reflns_number_total 8343
_reflns_threshold_expression >2sigma(I)
_cod_data_source_file ic051053qsup1.cif
_cod_data_source_block h:\sir97\chaker\c91o\c91sa
_cod_depositor_comments
;
The following automatic conversions were performed:

'_symmetry_cell_setting' value 'Orthorhombic' changed to
'orthorhombic' according to
/home/saulius/struct/CIF-dictionaries/cif_core.dic dictionary named
'cif_core.dic' version 2.4.2 from 2011-04-26.

Automatic conversion script
Id: cif_fix_values 1891 2012-01-12 08:04:46Z andrius 
;
_cod_original_sg_symbol_H-M Pca2(1)
_cod_original_formula_sum 'C30 H32.50 Cl4 N3 O0.25 P2 Ru'
_cod_database_code 4331561

loop_
_symmetry_equiv_pos_as_xyz
'x, y, z'
'-x, -y, z+1/2'
'x+1/2, -y, z'
'-x+1/2, y, z+1/2'

loop_
_atom_site_label
_atom_site_type_symbol
_atom_site_fract_x
_atom_site_fract_y
_atom_site_fract_z
_atom_site_U_iso_or_equiv
_atom_site_adp_type
_atom_site_occupancy
_atom_site_symmetry_multiplicity
_atom_site_calc_flag
_atom_site_refinement_flags
Ru1 Ru 0.03695(3) 0.31021(3) 0.18495(4) 0.02556(19) Uani 1 1 d .
Cl1 Cl 0.07757(13) 0.27261(13) 0.07880(11) 0.0372(5) Uani 1 1 d .
C1 C -0.0432(5) 0.4085(6) 0.1640(5) 0.043(3) Uani 1 1 d .
H1 H -0.0383 0.4488 0.1315 0.052 Uiso 1 1 calc R
C2 C -0.0201(5) 0.4113(6) 0.2235(6) 0.041(3) Uani 1 1 d .
H2 H 0.0065 0.4559 0.2417 0.049 Uiso 1 1 calc R
C3 C -0.0411(5) 0.3454(7) 0.2585(5) 0.049(3) Uani 1 1 d .
H3 H -0.0339 0.3381 0.3040 0.059 Uiso 1 1 calc R
C4 C -0.0799(6) 0.2956(7) 0.2183(7) 0.055(3) Uani 1 1 d .
H4 H -0.1035 0.2462 0.2304 0.066 Uiso 1 1 calc R
C5 C -0.0825(6) 0.3295(8) 0.1584(7) 0.060(3) Uani 1 1 d .
H5 H -0.1083 0.3088 0.1211 0.072 Uiso 1 1 calc R
P1P P 0.15038(12) 0.37181(12) 0.19282(12) 0.0302(5) Uani 1 1 d .
C1P C 0.2455(5) 0.3327(5) 0.1739(6) 0.038(2) Uani 1 1 d .
H1P1 H 0.2579 0.2911 0.2031 0.046 Uiso 1 1 calc R
H1P2 H 0.2453 0.3113 0.1316 0.046 Uiso 1 1 calc R
C2P C 0.1767(6) 0.4218(6) 0.2674(5) 0.048(3) Uani 1 1 d .
H2P1 H 0.1343 0.4528 0.2818 0.057 Uiso 1 1 calc R
H2P2 H 0.1871 0.3829 0.2995 0.057 Uiso 1 1 calc R
C3P C 0.1546(6) 0.4584(6) 0.1405(6) 0.047(3) Uani 1 1 d .
H3P1 H 0.1507 0.4413 0.0970 0.057 Uiso 1 1 calc R
H3P2 H 0.1116 0.4915 0.1494 0.057 Uiso 1 1 calc R
C4P C 0.3081(6) 0.4274(7) 0.2396(6) 0.057(3) Uani 1 1 d .
H4P1 H 0.3524 0.4607 0.2413 0.069 Uiso 1 1 calc R
H4P2 H 0.3159 0.3854 0.2696 0.069 Uiso 1 1 calc R
C5P C 0.2303(6) 0.5327(6) 0.2115(7) 0.063(4) Uani 1 1 d .
H5P1 H 0.1845 0.5608 0.2221 0.075 Uiso 1 1 calc R
H5P2 H 0.2717 0.5697 0.2129 0.075 Uiso 1 1 calc R
C6P C 0.2901(6) 0.4548(7) 0.1327(6) 0.052(3) Uani 1 1 d .
H6P1 H 0.2826 0.4310 0.0917 0.063 Uiso 1 1 calc R
H6P2 H 0.3344 0.4879 0.1301 0.063 Uiso 1 1 calc R
N1P N 0.2434(5) 0.4726(5) 0.2603(5) 0.059(3) Uani 1 1 d .
N2P N 0.2235(5) 0.5037(5) 0.1478(5) 0.053(2) Uani 1 1 d .
N3P N 0.3036(4) 0.3948(4) 0.1784(5) 0.044(2) Uani 1 1 d .
P1 P 0.07224(13) 0.18888(12) 0.22037(12) 0.0305(5) Uani 1 1 d .
C21 C 0.0302(5) 0.1056(5) 0.1766(6) 0.040(2) Uani 1 1 d .
C22 C -0.0298(5) 0.1159(6) 0.1374(5) 0.041(2) Uani 1 1 d .
H22 H -0.0510 0.1652 0.1330 0.049 Uiso 1 1 calc R
C23 C -0.0595(7) 0.0543(7) 0.1042(6) 0.059(3) Uani 1 1 d .
H23 H -0.0999 0.0628 0.0770 0.071 Uiso 1 1 calc R
C24 C -0.0320(9) -0.0168(7) 0.1103(7) 0.075(4) Uani 1 1 d .
H24 H -0.0525 -0.0581 0.0877 0.090 Uiso 1 1 calc R
C25 C 0.0295(8) -0.0288(7) 0.1520(8) 0.071(4) Uani 1 1 d .
H25 H 0.0491 -0.0787 0.1566 0.085 Uiso 1 1 calc R
C26 C 0.0605(6) 0.0305(5) 0.1853(7) 0.055(3) Uani 1 1 d .
H26 H 0.1005 0.0220 0.2130 0.066 Uiso 1 1 calc R
C31 C 0.1728(5) 0.1601(5) 0.2177(5) 0.033(2) Uani 1 1 d .
C32 C 0.2048(6) 0.1474(5) 0.1592(6) 0.045(3) Uani 1 1 d .
H32 H 0.1751 0.1515 0.1232 0.054 Uiso 1 1 calc R
C33 C 0.2803(6) 0.1286(7) 0.1535(6) 0.053(3) Uani 1 1 d .
H33 H 0.3014 0.1212 0.1138 0.063 Uiso 1 1 calc R
C34 C 0.3232(7) 0.1210(7) 0.2057(6) 0.064(3) Uani 1 1 d .
H34 H 0.3743 0.1090 0.2022 0.077 Uiso 1 1 calc R
C35 C 0.2905(7) 0.1313(9) 0.2649(6) 0.076(4) Uani 1 1 d .
H35 H 0.3193 0.1257 0.3013 0.092 Uiso 1 1 calc R
C36 C 0.2145(6) 0.1499(7) 0.2689(6) 0.060(3) Uani 1 1 d .
H36 H 0.1923 0.1553 0.3085 0.072 Uiso 1 1 calc R
C41 C 0.0471(5) 0.1712(5) 0.3042(5) 0.038(2) Uani 1 1 d .
C42 C 0.0707(6) 0.2274(7) 0.3478(5) 0.049(3) Uani 1 1 d .
H42 H 0.0972 0.2713 0.3347 0.059 Uiso 1 1 calc R
C43 C 0.0533(7) 0.2160(9) 0.4118(6) 0.070(4) Uani 1 1 d .
H43 H 0.0686 0.2537 0.4406 0.083 Uiso 1 1 calc R
C44 C 0.0165(8) 0.1547(8) 0.4337(7) 0.072(4) Uani 1 1 d .
H44 H 0.0071 0.1483 0.4765 0.086 Uiso 1 1 calc R
C45 C -0.0078(10) 0.0997(10) 0.3890(8) 0.091(5) Uani 1 1 d .
H45 H -0.0347 0.0562 0.4023 0.109 Uiso 1 1 calc R
C46 C 0.0078(7) 0.1094(7) 0.3246(6) 0.062(3) Uani 1 1 d .
H46 H -0.0093 0.0726 0.2957 0.074 Uiso 1 1 calc R
Ru2 Ru 0.23171(4) 0.71241(4) 0.42843(4) 0.0382(2) Uani 1 1 d .
C6 C 0.3520(6) 0.7035(9) 0.4521(9) 0.081(5) Uani 1 1 d .
H6 H 0.3768 0.7297 0.4875 0.097 Uiso 1 1 calc R
C7 C 0.3200(7) 0.6280(8) 0.4541(8) 0.068(4) Uani 1 1 d .
H7 H 0.3192 0.5931 0.4907 0.082 Uiso 1 1 calc R
C8 C 0.2924(7) 0.6100(7) 0.3919(9) 0.076(5) Uani 1 1 d .
H8 H 0.2696 0.5607 0.3785 0.091 Uiso 1 1 calc R
C9 C 0.3065(7) 0.6752(9) 0.3531(7) 0.075(4) Uani 1 1 d .
H9 H 0.2969 0.6791 0.3077 0.090 Uiso 1 1 calc R
C10 C 0.3478(7) 0.7314(9) 0.3921(10) 0.078(4) Uani 1 1 d .
H10 H 0.3684 0.7812 0.3775 0.094 Uiso 1 1 calc R
Cl2 Cl 0.19097(14) 0.75132(15) 0.53396(12) 0.0474(6) Uani 1 1 d .
P2P P 0.12116(12) 0.64485(12) 0.42225(13) 0.0329(5) Uani 1 1 d .
C21P C 0.1177(5) 0.5633(6) 0.4797(5) 0.043(2) Uani 1 1 d .
H21A H 0.1630 0.5320 0.4749 0.051 Uiso 1 1 calc R
H21B H 0.1181 0.5846 0.5221 0.051 Uiso 1 1 calc R
C22P C 0.1033(6) 0.5895(6) 0.3504(5) 0.049(3) Uani 1 1 d .
H22A H 0.0923 0.6255 0.3163 0.059 Uiso 1 1 calc R
H22B H 0.1487 0.5611 0.3392 0.059 Uiso 1 1 calc R
C23P C 0.0225(5) 0.6793(5) 0.4337(6) 0.041(2) Uani 1 1 d .
H23A H 0.0185 0.7045 0.4745 0.049 Uiso 1 1 calc R
H23B H 0.0107 0.7176 0.4015 0.049 Uiso 1 1 calc R
C24P C -0.0204(5) 0.5585(6) 0.4798(6) 0.043(3) Uani 1 1 d .
H24A H -0.0624 0.5224 0.4798 0.052 Uiso 1 1 calc R
H24B H -0.0202 0.5850 0.5203 0.052 Uiso 1 1 calc R
C25P C -0.0312(7) 0.5753(7) 0.3687(6) 0.056(3) Uani 1 1 d .
H25A H -0.0733 0.5393 0.3671 0.067 Uiso 1 1 calc R
H25B H -0.0384 0.6135 0.3355 0.067 Uiso 1 1 calc R
C26P C 0.0507(7) 0.4770(6) 0.4076(6) 0.055(3) Uani 1 1 d .
H26A H 0.0982 0.4503 0.4005 0.066 Uiso 1 1 calc R
H26B H 0.0109 0.4382 0.4063 0.066 Uiso 1 1 calc R
N21P N 0.0522(5) 0.5131(5) 0.4731(5) 0.051(2) Uani 1 1 d .
N22P N -0.0323(4) 0.6158(5) 0.4303(4) 0.045(2) Uani 1 1 d .
N23P N 0.0386(5) 0.5324(6) 0.3563(5) 0.055(3) Uani 1 1 d .
P2 P 0.19061(14) 0.83005(14) 0.38989(12) 0.0362(6) Uani 1 1 d .
C51 C 0.0903(5) 0.8566(5) 0.3892(5) 0.036(2) Uani 1 1 d .
C52 C 0.0537(5) 0.8616(5) 0.4463(5) 0.040(2) Uani 1 1 d .
H52 H 0.0808 0.8526 0.4832 0.048 Uiso 1 1 calc R
C53 C -0.0224(6) 0.8798(6) 0.4504(6) 0.046(3) Uani 1 1 d .
H53 H -0.0468 0.8811 0.4893 0.056 Uiso 1 1 calc R
C54 C -0.0612(7) 0.8959(9) 0.3952(8) 0.078(4) Uani 1 1 d .
H54 H -0.1121 0.9086 0.3971 0.093 Uiso 1 1 calc R
C55 C -0.0253(7) 0.8932(9) 0.3376(7) 0.076(4) Uani 1 1 d .
H55 H -0.0514 0.9057 0.3008 0.091 Uiso 1 1 calc R
C56 C 0.0497(6) 0.8720(8) 0.3349(6) 0.062(3) Uani 1 1 d .
H56 H 0.0734 0.8679 0.2959 0.074 Uiso 1 1 calc R
C61 C 0.2256(6) 0.9183(6) 0.4302(6) 0.051(3) Uani 1 1 d .
C62 C 0.2831(7) 0.9098(7) 0.4723(6) 0.062(3) Uani 1 1 d .
H62 H 0.3039 0.8612 0.4804 0.074 Uiso 1 1 calc R
C63 C 0.3108(7) 0.9783(8) 0.5038(6) 0.068(4) Uani 1 1 d .
H63 H 0.3506 0.9729 0.5321 0.082 Uiso 1 1 calc R
C64 C 0.2823(7) 1.0484(8) 0.4942(6) 0.065(4) Uani 1 1 d .
H64 H 0.3011 1.0917 0.5155 0.078 Uiso 1 1 calc R
C65 C 0.2235(7) 1.0552(7) 0.4514(7) 0.070(4) Uani 1 1 d .
H65 H 0.2027 1.1039 0.4433 0.084 Uiso 1 1 calc R
C66 C 0.1958(6) 0.9914(6) 0.4213(7) 0.063(3) Uani 1 1 d .
H66 H 0.1554 0.9974 0.3936 0.076 Uiso 1 1 calc R
C71 C 0.2178(6) 0.8438(6) 0.3063(6) 0.048(3) Uani 1 1 d .
C72 C 0.2620(7) 0.9049(7) 0.2863(6) 0.062(3) Uani 1 1 d .
H72 H 0.2769 0.9424 0.3154 0.074 Uiso 1 1 calc R
C73 C 0.2848(9) 0.9120(9) 0.2242(7) 0.088(5) Uani 1 1 d .
H73 H 0.3163 0.9525 0.2118 0.105 Uiso 1 1 calc R
C74 C 0.2609(9) 0.8601(8) 0.1827(8) 0.078(4) Uani 1 1 d .
H74 H 0.2744 0.8652 0.1405 0.094 Uiso 1 1 calc R
C75 C 0.2152(9) 0.7973(10) 0.2017(7) 0.087(5) Uani 1 1 d .
H75 H 0.2005 0.7599 0.1724 0.105 Uiso 1 1 calc R
C76 C 0.1932(8) 0.7914(7) 0.2617(6) 0.068(4) Uani 1 1 d .
H76 H 0.1608 0.7514 0.2736 0.082 Uiso 1 1 calc R
C100 C 0.2988(6) 0.3165(5) 0.4561(6) 0.049(3) Uani 1 1 d .
H100 H 0.3469 0.3139 0.4789 0.059 Uiso 1 1 calc R
Cl12 Cl 0.2747(2) 0.41143(19) 0.4435(3) 0.1043(16) Uani 1 1 d .
Cl13 Cl 0.3063(3) 0.2672(3) 0.3859(2) 0.1118(15) Uani 1 1 d .
Cl14 Cl 0.2256(3) 0.2712(3) 0.5024(2) 0.1034(15) Uani 1 1 d .
C2CL C -0.0080(13) 0.3207(13) 0.6249(12) 0.031(3) Uiso 0.387(16) 1 d P
C3CL C -0.0027(8) 0.2915(7) 0.6882(8) 0.031(3) Uiso 0.613(16) 1 d P
Cl21 Cl 0.0246(3) 0.3889(2) 0.5691(2) 0.1005(13) Uani 1 1 d .
Cl22 Cl -0.0114(13) 0.3729(9) 0.6954(12) 0.109(2) Uiso 0.357(5) 1 d P
Cl23 Cl -0.0126(13) 0.3526(9) 0.6966(12) 0.109(2) Uiso 0.357(5) 1 d P
Cl24 Cl -0.0043(10) 0.2333(8) 0.6071(8) 0.109(2) Uiso 0.357(5) 1 d P
Cl25 Cl 0.0363(10) 0.2318(10) 0.5919(8) 0.109(2) Uiso 0.357(5) 1 d P
Cl26 Cl 0.0453(10) 0.2371(9) 0.6227(8) 0.109(2) Uiso 0.357(5) 1 d P
Cl27 Cl 0.0222(8) 0.2597(8) 0.7222(8) 0.109(2) Uiso 0.357(5) 1 d P
O1 O 0.1855(9) 0.6456(9) 0.0972(8) 0.065(5) Uani 0.50 1 d P

loop_
_atom_site_aniso_label
_atom_site_aniso_U_11
_atom_site_aniso_U_22
_atom_site_aniso_U_33
_atom_site_aniso_U_23
_atom_site_aniso_U_13
_atom_site_aniso_U_12
Ru1 0.0193(3) 0.0280(3) 0.0294(4) -0.0028(4) 0.0010(3) -0.0013(3)
Cl1 0.0399(12) 0.0432(12) 0.0285(12) 0.0005(10) 0.0031(10) 0.0001(10)
C1 0.042(6) 0.038(5) 0.050(7) 0.002(4) 0.008(5) 0.006(4)
C2 0.019(4) 0.033(5) 0.072(8) -0.007(5) 0.009(5) 0.002(4)
C3 0.023(5) 0.100(9) 0.023(5) -0.008(6) 0.011(4) 0.011(5)
C4 0.025(6) 0.074(7) 0.065(9) -0.028(7) 0.021(5) -0.010(5)
C5 0.023(5) 0.090(8) 0.066(9) -0.038(7) 0.001(5) 0.013(5)
P1P 0.0244(11) 0.0316(10) 0.0345(14) -0.0062(11) 0.0047(10) -0.0053(8)
C1P 0.021(4) 0.039(4) 0.054(7) -0.008(5) 0.003(4) 0.000(4)
C2P 0.044(6) 0.047(6) 0.052(7) -0.021(5) 0.006(5) -0.016(5)
C3P 0.034(5) 0.051(6) 0.057(7) 0.013(5) 0.002(5) -0.009(5)
C4P 0.027(5) 0.065(7) 0.079(9) -0.004(7) -0.005(5) -0.025(5)
C5P 0.053(7) 0.038(6) 0.097(11) -0.019(6) 0.020(6) -0.019(5)
C6P 0.050(7) 0.051(6) 0.056(8) 0.008(6) 0.006(5) -0.005(5)
N1P 0.049(5) 0.057(6) 0.070(7) -0.034(5) 0.004(5) -0.016(4)
N2P 0.053(6) 0.037(5) 0.067(7) -0.005(5) -0.002(5) -0.018(4)
N3P 0.027(4) 0.047(4) 0.059(6) -0.003(5) 0.002(4) -0.001(3)
P1 0.0288(12) 0.0293(11) 0.0335(14) -0.0008(10) 0.0024(10) 0.0009(9)
C21 0.034(5) 0.035(4) 0.051(7) -0.008(5) 0.010(5) -0.009(4)
C22 0.037(6) 0.048(6) 0.038(6) -0.010(5) 0.007(4) -0.009(4)
C23 0.068(7) 0.063(8) 0.047(7) -0.002(6) 0.013(6) -0.034(6)
C24 0.108(12) 0.045(7) 0.072(10) -0.017(7) 0.022(8) -0.040(7)
C25 0.087(10) 0.032(6) 0.094(11) -0.021(6) 0.034(9) -0.011(6)
C26 0.054(6) 0.037(5) 0.075(8) 0.009(6) -0.013(7) -0.006(4)
C31 0.035(5) 0.021(4) 0.043(6) 0.003(4) -0.003(4) 0.001(4)
C32 0.040(6) 0.035(5) 0.060(7) -0.003(5) 0.003(5) 0.008(4)
C33 0.055(7) 0.061(7) 0.042(7) -0.005(6) 0.005(5) 0.008(6)
C34 0.045(6) 0.085(8) 0.061(9) -0.010(6) -0.010(6) 0.023(6)
C35 0.050(8) 0.130(12) 0.050(8) -0.009(8) -0.003(6) 0.029(7)
C36 0.046(7) 0.084(8) 0.049(8) -0.002(6) -0.008(5) 0.022(6)
C41 0.040(5) 0.038(5) 0.038(6) 0.007(4) 0.001(4) 0.011(4)
C42 0.036(6) 0.072(7) 0.039(6) -0.012(5) 0.004(5) 0.004(5)
C43 0.056(7) 0.113(11) 0.040(8) -0.005(7) -0.014(6) 0.022(8)
C44 0.085(9) 0.083(9) 0.047(8) 0.011(8) 0.027(8) 0.033(8)
C45 0.101(12) 0.088(10) 0.084(12) 0.037(10) 0.034(10) 0.007(9)
C46 0.079(8) 0.049(6) 0.057(8) 0.024(6) 0.036(7) 0.015(6)
Ru2 0.0264(4) 0.0381(4) 0.0501(5) -0.0068(4) 0.0065(4) -0.0011(3)
C6 0.018(6) 0.106(12) 0.119(15) -0.041(10) -0.008(7) 0.014(6)
C7 0.056(7) 0.063(8) 0.087(11) 0.010(7) 0.006(7) 0.020(6)
C8 0.061(8) 0.036(6) 0.131(15) -0.005(8) 0.042(9) 0.008(5)
C9 0.045(7) 0.102(11) 0.078(10) -0.034(8) 0.024(7) 0.018(7)
C10 0.033(7) 0.078(9) 0.123(14) -0.020(10) 0.026(8) -0.009(6)
Cl2 0.0491(14) 0.0555(14) 0.0377(14) -0.0019(11) 0.0001(12) -0.0032(12)
P2P 0.0283(11) 0.0338(11) 0.0367(14) -0.0031(11) 0.0048(10) -0.0009(9)
C21P 0.033(5) 0.045(5) 0.049(7) -0.011(5) 0.002(4) 0.000(4)
C22P 0.048(6) 0.063(6) 0.037(6) -0.013(5) 0.005(5) -0.010(5)
C23P 0.033(5) 0.030(4) 0.060(7) -0.005(5) 0.009(5) -0.004(3)
C24P 0.028(5) 0.039(5) 0.061(7) 0.001(5) 0.015(5) -0.007(4)
C25P 0.062(7) 0.057(7) 0.050(7) -0.004(6) -0.010(5) -0.015(6)
C26P 0.052(7) 0.037(5) 0.076(9) -0.011(6) 0.011(5) -0.003(5)
N21P 0.046(5) 0.041(5) 0.066(7) 0.009(4) 0.012(5) 0.009(4)
N22P 0.037(4) 0.048(5) 0.049(6) -0.006(5) 0.000(4) -0.004(3)
N23P 0.049(6) 0.062(6) 0.055(6) -0.026(5) 0.001(4) -0.013(4)
P2 0.0379(14) 0.0349(12) 0.0358(15) -0.0051(11) 0.0052(11) -0.0068(10)
C51 0.043(5) 0.035(5) 0.032(6) -0.001(4) 0.005(4) -0.008(4)
C52 0.041(5) 0.039(5) 0.040(6) -0.006(4) 0.005(4) 0.001(4)
C53 0.038(5) 0.049(6) 0.052(7) -0.009(5) -0.003(5) 0.006(5)
C54 0.029(6) 0.117(11) 0.087(11) 0.007(9) 0.015(7) -0.007(7)
C55 0.036(6) 0.123(12) 0.069(10) 0.003(8) -0.020(6) -0.006(7)
C56 0.051(7) 0.090(9) 0.046(7) 0.000(6) -0.007(5) -0.007(6)
C61 0.057(6) 0.062(6) 0.033(6) 0.004(6) 0.001(6) -0.019(5)
C62 0.058(7) 0.052(7) 0.074(9) -0.010(6) 0.003(6) -0.011(5)
C63 0.071(8) 0.075(9) 0.059(8) -0.018(7) -0.014(6) -0.033(7)
C64 0.070(8) 0.061(8) 0.063(9) -0.024(7) 0.018(7) -0.024(6)
C65 0.061(8) 0.052(7) 0.097(11) -0.025(7) 0.003(7) -0.010(6)
C66 0.043(6) 0.052(6) 0.095(10) -0.024(7) 0.000(6) -0.018(5)
C71 0.053(6) 0.041(5) 0.049(7) 0.000(5) 0.002(5) -0.006(5)
C72 0.076(8) 0.059(7) 0.050(8) -0.015(6) 0.023(6) -0.015(6)
C73 0.129(14) 0.077(9) 0.056(10) 0.012(8) 0.035(9) -0.023(9)
C74 0.095(10) 0.088(8) 0.052(8) 0.002(10) 0.036(8) 0.006(8)
C75 0.117(13) 0.111(11) 0.034(9) -0.019(7) 0.009(8) -0.002(9)
C76 0.090(10) 0.068(8) 0.046(8) -0.013(6) 0.020(7) -0.024(7)
C100 0.033(5) 0.033(5) 0.081(9) 0.004(5) -0.002(5) 0.009(4)
Cl12 0.078(2) 0.0582(18) 0.177(5) 0.003(3) 0.002(3) 0.0252(16)
Cl13 0.138(4) 0.103(3) 0.094(3) -0.039(3) 0.005(3) 0.000(3)
Cl14 0.104(3) 0.127(3) 0.080(3) -0.002(3) -0.001(2) -0.056(3)
Cl21 0.110(3) 0.085(2) 0.107(3) 0.009(2) -0.008(3) -0.010(2)
O1 0.078(11) 0.064(9) 0.052(10) 0.003(8) 0.024(8) -0.037(9)

loop_
_atom_type_symbol
_atom_type_description
_atom_type_scat_dispersion_real
_atom_type_scat_dispersion_imag
_atom_type_scat_source
C C 0.0033 0.0016 'International Tables Vol C Tables 4.2.6.8 and 6.1.1.4'
H H 0.0000 0.0000 'International Tables Vol C Tables 4.2.6.8 and 6.1.1.4'
N N 0.0061 0.0033 'International Tables Vol C Tables 4.2.6.8 and 6.1.1.4'
P P 0.1023 0.0942 'International Tables Vol C Tables 4.2.6.8 and 6.1.1.4'
Cl Cl 0.1484 0.1585 'International Tables Vol C Tables 4.2.6.8 and 6.1.1.4'
Ru Ru -1.2594 0.8363 'International Tables Vol C Tables 4.2.6.8 and 6.1.1.4'
O O 0.0106 0.0060 'International Tables Vol C Tables 4.2.6.8 and 6.1.1.4'

loop_
_geom_angle_atom_site_label_1
_geom_angle_atom_site_label_2
_geom_angle_atom_site_label_3
_geom_angle
C2 Ru1 C3 37.7(4)
C2 Ru1 C4 62.1(4)
C3 Ru1 C4 37.1(4)
C2 Ru1 C5 62.0(4)
C3 Ru1 C5 62.1(4)
C4 Ru1 C5 36.9(5)
C2 Ru1 C1 34.9(4)
C3 Ru1 C1 62.0(4)
C4 Ru1 C1 63.6(4)
C5 Ru1 C1 40.1(4)
C2 Ru1 P1P 90.7(2)
C3 Ru1 P1P 112.3(3)
C4 Ru1 P1P 149.2(3)
C5 Ru1 P1P 142.4(4)
C1 Ru1 P1P 102.9(3)
C2 Ru1 P1 136.8(3)
C3 Ru1 P1 101.0(3)
C4 Ru1 P1 92.7(4)
C5 Ru1 P1 118.5(4)
C1 Ru1 P1 156.2(3)
P1P Ru1 P1 99.05(8)
C2 Ru1 Cl1 134.0(3)
C3 Ru1 Cl1 157.1(3)
C4 Ru1 Cl1 122.8(3)
C5 Ru1 Cl1 95.0(3)
C1 Ru1 Cl1 101.6(3)
P1P Ru1 Cl1 86.02(9)
P1 Ru1 Cl1 88.90(8)
C2 C1 C5 104.2(10)
C2 C1 Ru1 69.2(6)
C5 C1 Ru1 68.7(6)
C1 C2 C3 113.1(10)
C1 C2 Ru1 75.9(7)
C3 C2 Ru1 71.2(5)
C4 C3 C2 107.7(11)
C4 C3 Ru1 72.7(6)
C2 C3 Ru1 71.1(5)
C3 C4 C5 108.4(11)
C3 C4 Ru1 70.2(5)
C5 C4 Ru1 72.0(6)
C4 C5 C1 106.5(10)
C4 C5 Ru1 71.1(7)
C1 C5 Ru1 71.3(6)
C3P P1P C2P 97.4(5)
C3P P1P C1P 97.1(5)
C2P P1P C1P 97.0(5)
C3P P1P Ru1 111.4(3)
C2P P1P Ru1 119.9(3)
C1P P1P Ru1 128.1(3)
N3P C1P P1P 110.8(6)
N1P C2P P1P 112.8(7)
N2P C3P P1P 113.5(8)
N3P C4P N1P 116.3(9)
N2P C5P N1P 115.1(9)
N3P C6P N2P 113.2(9)
C4P N1P C5P 106.6(10)
C4P N1P C2P 110.3(8)
C5P N1P C2P 111.0(9)
C5P N2P C3P 110.8(9)
C5P N2P C6P 109.4(10)
C3P N2P C6P 109.9(8)
C4P N3P C6P 110.1(9)
C4P N3P C1P 112.4(8)
C6P N3P C1P 111.0(8)
C31 P1 C41 102.5(4)
C31 P1 C21 99.5(4)
C41 P1 C21 104.8(5)
C31 P1 Ru1 119.6(3)
C41 P1 Ru1 113.3(3)
C21 P1 Ru1 115.1(4)
C22 C21 C26 119.8(9)
C22 C21 P1 121.2(7)
C26 C21 P1 119.0(8)
C21 C22 C23 120.7(11)
C24 C23 C22 121.3(13)
C23 C24 C25 118.6(12)
C26 C25 C24 121.7(12)
C25 C26 C21 117.7(12)
C36 C31 C32 119.1(9)
C36 C31 P1 123.2(9)
C32 C31 P1 117.7(7)
C31 C32 C33 120.9(11)
C34 C33 C32 119.8(12)
C33 C34 C35 119.4(11)
C36 C35 C34 119.3(12)
C31 C36 C35 121.4(12)
C46 C41 C42 119.3(11)
C46 C41 P1 124.2(9)
C42 C41 P1 116.5(8)
C41 C42 C43 118.3(12)
C44 C43 C42 123.9(14)
C43 C44 C45 116.8(14)
C46 C45 C44 121.0(14)
C41 C46 C45 120.6(14)
C9 Ru2 C6 63.5(6)
C9 Ru2 C7 63.5(6)
C6 Ru2 C7 37.6(5)
C9 Ru2 C8 37.6(5)
C6 Ru2 C8 63.3(6)
C7 Ru2 C8 38.2(6)
C9 Ru2 C10 39.0(6)
C6 Ru2 C10 35.9(6)
C7 Ru2 C10 61.6(6)
C8 Ru2 C10 62.8(5)
C9 Ru2 P2P 109.4(4)
C6 Ru2 P2P 144.2(5)
C7 Ru2 P2P 106.8(4)
C8 Ru2 P2P 89.6(4)
C10 Ru2 P2P 148.3(4)
C9 Ru2 P2 101.0(4)
C6 Ru2 P2 116.8(5)
C7 Ru2 P2 153.2(4)
C8 Ru2 P2 137.1(5)
C10 Ru2 P2 92.4(5)
P2P Ru2 P2 98.92(9)
C9 Ru2 Cl2 159.1(4)
C6 Ru2 Cl2 95.6(5)
C7 Ru2 Cl2 99.4(4)
C8 Ru2 Cl2 133.2(5)
C10 Ru2 Cl2 123.4(5)
P2P Ru2 Cl2 86.45(9)
P2 Ru2 Cl2 89.49(9)
C10 C6 C7 109.2(14)
C10 C6 Ru2 73.1(8)
C7 C6 Ru2 71.5(7)
C6 C7 C8 107.7(13)
C6 C7 Ru2 71.0(7)
C8 C7 Ru2 71.0(7)
C9 C8 C7 107.6(12)
C9 C8 Ru2 69.9(6)
C7 C8 Ru2 70.9(7)
C8 C9 C10 106.4(15)
C8 C9 Ru2 72.4(7)
C10 C9 Ru2 72.3(7)
C6 C10 C9 108.7(14)
C6 C10 Ru2 71.1(8)
C9 C10 Ru2 68.7(6)
C22P P2P C21P 98.5(5)
C22P P2P C23P 96.4(5)
C21P P2P C23P 97.1(4)
C22P P2P Ru2 117.5(3)
C21P P2P Ru2 112.0(3)
C23P P2P Ru2 129.6(3)
N21P C21P P2P 114.2(7)
N23P C22P P2P 113.6(7)
N22P C23P P2P 112.3(6)
N22P C24P N21P 113.8(8)
N23P C25P N22P 114.0(9)
N23P C26P N21P 114.6(8)
C21P N21P C24P 111.3(8)
C21P N21P C26P 110.2(9)
C24P N21P C26P 106.4(9)
C24P N22P C23P 111.9(8)
C24P N22P C25P 108.5(8)
C23P N22P C25P 112.7(8)
C26P N23P C25P 108.6(9)
C26P N23P C22P 111.8(9)
C25P N23P C22P 109.1(9)
C51 P2 C61 97.2(5)
C51 P2 C71 102.3(5)
C61 P2 C71 104.5(5)
C51 P2 Ru2 121.9(3)
C61 P2 Ru2 116.8(4)
C71 P2 Ru2 111.7(3)
C52 C51 C56 118.4(9)
C52 C51 P2 117.7(8)
C56 C51 P2 123.9(8)
C51 C52 C53 121.8(10)
C52 C53 C54 118.3(10)
C55 C54 C53 120.9(11)
C54 C55 C56 119.3(13)
C51 C56 C55 121.2(12)
C62 C61 C66 118.3(11)
C62 C61 P2 117.8(9)
C66 C61 P2 123.9(9)
C61 C62 C63 118.2(12)
C64 C63 C62 122.9(13)
C63 C64 C65 117.7(12)
C66 C65 C64 120.6(13)
C65 C66 C61 122.2(13)
C76 C71 C72 118.0(11)
C76 C71 P2 119.4(8)
C72 C71 P2 122.6(9)
C71 C72 C73 121.7(12)
C74 C73 C72 118.7(13)
C73 C74 C75 120.7(14)
C76 C75 C74 119.9(14)
C75 C76 C71 120.8(13)
Cl12 C100 Cl13 110.9(7)
Cl12 C100 Cl14 108.5(6)
Cl13 C100 Cl14 108.3(6)
C3CL C2CL Cl24 83.5(14)
C3CL C2CL Cl23 40.9(10)
Cl24 C2CL Cl23 124.0(17)
C3CL C2CL Cl26 72.4(13)
Cl24 C2CL Cl26 32.9(8)
Cl23 C2CL Cl26 109.6(16)
C3CL C2CL Cl22 51.8(11)
Cl24 C2CL Cl22 135.1(18)
Cl23 C2CL Cl22 11.1(11)
Cl26 C2CL Cl22 118.1(16)
C3CL C2CL Cl21 147.0(17)
Cl24 C2CL Cl21 117.8(16)
Cl23 C2CL Cl21 114.9(14)
Cl26 C2CL Cl21 110.9(14)
Cl22 C2CL Cl21 104.2(13)
C3CL C2CL Cl25 92.1(13)
Cl24 C2CL Cl25 24.8(8)
Cl23 C2CL Cl25 130.9(16)
Cl26 C2CL Cl25 21.5(7)
Cl22 C2CL Cl25 139.6(16)
Cl21 C2CL Cl25 98.9(13)
Cl27 C3CL Cl23 119(2)
Cl27 C3CL Cl22 120.5(19)
Cl23 C3CL Cl22 5(2)
Cl27 C3CL C2CL 152.6(19)
Cl23 C3CL C2CL 78.6(19)
Cl22 C3CL C2CL 75.4(15)
Cl27 C3CL Cl26 93.4(14)
Cl23 C3CL Cl26 132.8(19)
Cl22 C3CL Cl26 128.4(15)
C2CL C3CL Cl26 60.9(12)
Cl27 C3CL Cl24 110.6(14)
Cl23 C3CL Cl24 129.0(19)
Cl22 C3CL Cl24 126.1(15)
C2CL C3CL Cl24 50.8(11)
Cl26 C3CL Cl24 28.0(6)
C3CL Cl22 C2CL 52.8(12)
C3CL Cl22 Cl27 24.3(9)
C2CL Cl22 Cl27 75.4(10)
C3CL Cl23 C2CL 60.5(17)
C3CL Cl23 Cl27 29.4(12)
C2CL Cl23 Cl27 88.0(13)
Cl25 Cl24 Cl26 45.1(18)
Cl25 Cl24 C2CL 100(2)
Cl26 Cl24 C2CL 83.5(17)
Cl25 Cl24 C3CL 111(2)
Cl26 Cl24 C3CL 69.4(17)
C2CL Cl24 C3CL 45.8(11)
Cl26 Cl25 Cl24 79(3)
Cl26 Cl25 C2CL 68(2)
Cl24 Cl25 C2CL 55.5(18)
Cl25 Cl26 Cl24 55(2)
Cl25 Cl26 C2CL 90(3)
Cl24 Cl26 C2CL 63.6(16)
Cl25 Cl26 C3CL 132(3)
Cl24 Cl26 C3CL 82.6(18)
C2CL Cl26 C3CL 46.8(10)
Cl25 Cl26 Cl27 156(3)
Cl24 Cl26 Cl27 100.2(19)
C2CL Cl26 Cl27 73.9(11)
C3CL Cl26 Cl27 27.4(6)
C3CL Cl27 Cl23 31.8(12)
C3CL Cl27 Cl22 35.3(12)
Cl23 Cl27 Cl22 4.4(12)
C3CL Cl27 Cl26 59.2(12)
Cl23 Cl27 Cl26 86.0(11)
Cl22 Cl27 Cl26 87.5(10)

loop_
_geom_bond_atom_site_label_1
_geom_bond_atom_site_label_2
_geom_bond_distance
Ru1 C2 2.169(9)
Ru1 C3 2.170(9)
Ru1 C4 2.201(10)
Ru1 C5 2.214(11)
Ru1 C1 2.250(10)
Ru1 P1P 2.277(2)
Ru1 P1 2.302(2)
Ru1 Cl1 2.448(2)
C1 C2 1.327(16)
C1 C5 1.529(16)
C2 C3 1.403(16)
C3 C4 1.390(16)
C4 C5 1.398(18)
P1P C3P 1.856(10)
P1P C2P 1.858(10)
P1P C1P 1.858(9)
C1P N3P 1.485(11)
C2P N1P 1.477(13)
C3P N2P 1.455(13)
C4P N3P 1.417(15)
C4P N1P 1.452(15)
C5P N2P 1.444(17)
C5P N1P 1.480(17)
C6P N3P 1.434(14)
C6P N2P 1.483(14)
P1 C31 1.850(9)
P1 C41 1.857(11)
P1 C21 1.860(9)
C21 C22 1.359(15)
C21 C26 1.410(13)
C22 C23 1.376(15)
C23 C24 1.321(19)
C24 C25 1.42(2)
C25 C26 1.357(17)
C31 C36 1.323(15)
C31 C32 1.381(15)
C32 C33 1.381(14)
C33 C34 1.349(17)
C34 C35 1.393(18)
C35 C36 1.387(15)
C41 C46 1.341(15)
C41 C42 1.400(15)
C42 C43 1.405(18)
C43 C44 1.32(2)
C44 C45 1.40(2)
C45 C46 1.40(2)
Ru2 C9 2.171(12)
Ru2 C6 2.195(12)
Ru2 C7 2.201(12)
Ru2 C8 2.203(11)
Ru2 C10 2.219(12)
Ru2 P2P 2.280(2)
Ru2 P2 2.298(3)
Ru2 Cl2 2.443(3)
C6 C10 1.36(2)
C6 C7 1.416(19)
C7 C8 1.44(2)
C8 C9 1.41(2)
C9 C10 1.47(2)
P2P C22P 1.823(10)
P2P C21P 1.858(11)
P2P C23P 1.860(9)
C21P N21P 1.452(13)
C22P N23P 1.514(13)
C23P N22P 1.463(11)
C24P N22P 1.453(14)
C24P N21P 1.512(12)
C25P N23P 1.463(15)
C25P N22P 1.478(14)
C26P N23P 1.461(16)
C26P N21P 1.520(15)
P2 C51 1.834(10)
P2 C61 1.847(11)
P2 C71 1.851(12)
C51 C52 1.375(14)
C51 C56 1.382(16)
C52 C53 1.387(14)
C53 C54 1.384(19)
C54 C55 1.38(2)
C55 C56 1.379(17)
C61 C62 1.362(17)
C61 C66 1.375(15)
C62 C63 1.438(16)
C63 C64 1.322(18)
C64 C65 1.387(19)
C65 C66 1.361(16)
C71 C76 1.375(16)
C71 C72 1.376(15)
C72 C73 1.383(18)
C73 C74 1.32(2)
C74 C75 1.41(2)
C75 C76 1.335(19)
C100 Cl12 1.707(9)
C100 Cl13 1.715(13)
C100 Cl14 1.803(12)
C2CL C3CL 1.43(3)
C2CL Cl24 1.55(3)
C2CL Cl23 1.62(3)
C2CL Cl26 1.72(3)
C2CL Cl22 1.74(3)
C2CL Cl21 1.76(2)
C2CL Cl25 1.85(3)
C3CL Cl27 1.007(18)
C3CL Cl23 1.078(18)
C3CL Cl22 1.41(2)
C3CL Cl26 1.88(2)
C3CL Cl24 1.99(2)
Cl22 Cl27 2.11(2)
Cl23 Cl27 1.80(2)
Cl24 Cl25 0.789(19)
Cl24 Cl26 0.941(19)
Cl25 Cl26 0.68(2)
Cl26 Cl27 2.18(2)
